data_1508350
loop_
_publ_author_name
'Ogata, Kenichi'
'Ohashi, Itsuki'
'Fukuzawa, Shin-Ichi'

_publ_section_title
;
 Rhodium-Catalyzed Three-Component Reaction between Silylacetylene and Two
 Ketenes Leading to 1,3-Enynes Bearing a Carboxylic Ester Group via Double
 Insertion of Ketenes.
;
_journal_issue 16
_journal_name_full 'Organic letters'
_journal_page_first 4214
_journal_page_last 4217
_journal_paper_doi 10.1021/ol301897h
_journal_volume 14
_journal_year 2012
_chemical_formula_moiety 'C33 H31 Cl2 Fe N3 O2'
_chemical_formula_sum 'C33 H31 Cl2 Fe N3 O2'
_chemical_formula_weight 628.38
_space_group_IT_number 2
_symmetry_cell_setting triclinic
_symmetry_Int_Tables_number 2
_symmetry_space_group_name_Hall '-P 1'
_symmetry_space_group_name_H-M 'P -1'
_atom_sites_solution_hydrogens geom
_atom_sites_solution_primary direct
_atom_sites_solution_secondary difmap
_cell_angle_alpha 63.86(2)
_cell_angle_beta 84.84(5)
_cell_angle_gamma 78.89(4)
_cell_formula_units_Z 2
_cell_length_a 9.172(7)
_cell_length_b 13.126(8)
_cell_length_c 13.778(10)
_cell_measurement_reflns_used 3599
_cell_measurement_temperature 123
_cell_measurement_theta_max 27.55
_cell_measurement_theta_min 3.09
_cell_volume 1461.2(18)
_computing_cell_refinement CrystalClear
_computing_data_collection 'CrystalClear (Rigaku Inc., 2008)'
_computing_data_reduction CrystalClear
_computing_molecular_graphics 'CrystalStructure 4.0'
_computing_publication_material 'CrystalStructure 4.0 (Rigaku, 2010)'
_computing_structure_refinement 'SHELXL97 (Sheldrick, 2008)'
_computing_structure_solution 'SIR92 (Altomare, et al., 1994)'
_diffrn_ambient_temperature 123
_diffrn_detector_area_resol_mean 7.314
_diffrn_measured_fraction_theta_full 0.956
_diffrn_measured_fraction_theta_max 0.956
_diffrn_measurement_device_type 'Rigaku Mercury70'
_diffrn_measurement_method \w
_diffrn_radiation_type 'Mo K\a'
_diffrn_radiation_wavelength 0.71075
_diffrn_reflns_av_R_equivalents 0.0479
_diffrn_reflns_limit_h_max 11
_diffrn_reflns_limit_h_min -8
_diffrn_reflns_limit_k_max 16
_diffrn_reflns_limit_k_min -17
_diffrn_reflns_limit_l_max 17
_diffrn_reflns_limit_l_min -17
_diffrn_reflns_number 10967
_diffrn_reflns_theta_full 27.55
_diffrn_reflns_theta_max 27.54
_diffrn_standards_number 0
_exptl_absorpt_coefficient_mu 0.734
_exptl_absorpt_correction_T_max 0.929
_exptl_absorpt_correction_T_min 0.817
_exptl_absorpt_correction_type numerical
_exptl_absorpt_process_details 'NUMABS (Rigaku, 1999)'
_exptl_crystal_colour yellow
_exptl_crystal_density_diffrn 1.428
_exptl_crystal_density_method 'not measured'
_exptl_crystal_description platelet
_exptl_crystal_F_000 652.00
_exptl_crystal_size_max 0.400
_exptl_crystal_size_mid 0.250
_exptl_crystal_size_min 0.100
_refine_diff_density_max 0.880
_refine_diff_density_min -0.800
_refine_ls_extinction_method none
_refine_ls_goodness_of_fit_ref 1.057
_refine_ls_hydrogen_treatment constr
_refine_ls_number_parameters 370
_refine_ls_number_reflns 6436
_refine_ls_number_restraints 0
_refine_ls_R_factor_gt 0.0794
_refine_ls_shift/su_max 0.001
_refine_ls_structure_factor_coef Fsqd
_refine_ls_weighting_details 'w = 1/[\s^2^(Fo^2^)+(0.0760P)^2^+2.8927P] where P=(Fo^2^+2Fc^2^)/3'
_refine_ls_weighting_scheme calc
_refine_ls_wR_factor_ref 0.2222
_reflns_number_gt 4105
_reflns_number_total 6436
_reflns_threshold_expression F^2^>2.0\s(F^2^)
_cod_data_source_file ol301897h_si_002.cif
_cod_data_source_block itsuki143a
_cod_database_code 1508350

loop_
_symmetry_equiv_pos_site_id
_symmetry_equiv_pos_as_xyz
1 +X,+Y,+Z
2 -X,-Y,-Z

loop_
_atom_site_label
_atom_site_type_symbol
_atom_site_fract_x
_atom_site_fract_y
_atom_site_fract_z
_atom_site_U_iso_or_equiv
_atom_site_adp_type
_atom_site_occupancy
_atom_site_symmetry_multiplicity
_atom_site_calc_flag
_atom_site_refinement_flags
Fe1 Fe 0.32264(7) 0.30763(6) 0.45177(6) 0.0341(2) Uani 1.0 2 d .
Cl1 Cl 0.87498(14) 0.11912(11) 0.37797(12) 0.0484(4) Uani 1.0 2 d .
Cl2 Cl 0.93622(16) 1.17866(14) -0.37032(14) 0.0613(5) Uani 1.0 2 d .
O1 O 0.5360(4) 0.7846(3) 0.0094(3) 0.0428(9) Uani 1.0 2 d .
O2 O 0.4474(4) 0.7599(4) -0.1245(3) 0.0472(10) Uani 1.0 2 d .
N1 N 0.3177(5) 0.6553(4) 0.1185(4) 0.0405(10) Uani 1.0 2 d .
N2 N 0.2260(5) 0.5790(4) 0.1550(4) 0.0454(11) Uani 1.0 2 d .
N3 N 0.3071(5) 0.4768(4) 0.1643(4) 0.0362(9) Uani 1.0 2 d .
C1 C 0.4485(6) 0.4869(5) 0.1333(4) 0.0381(11) Uani 1.0 2 d .
C2 C 0.4562(6) 0.6002(5) 0.1049(4) 0.0380(11) Uani 1.0 2 d .
C3 C 0.5805(6) 0.6648(5) 0.0668(5) 0.0424(12) Uani 1.0 2 d .
C4 C 0.7253(6) 0.6242(5) 0.0858(4) 0.0389(11) Uani 1.0 2 d .
C5 C 0.8422(6) 0.7002(5) 0.0424(5) 0.0475(14) Uani 1.0 2 d .
C6 C 0.8825(7) 0.7394(6) 0.1227(6) 0.0581(16) Uani 1.0 2 d .
C7 C 0.7738(6) 0.5010(5) 0.1596(4) 0.0371(11) Uani 1.0 2 d .
C8 C 0.7596(6) 0.4597(5) 0.2711(5) 0.0402(12) Uani 1.0 2 d .
C9 C 0.7945(6) 0.3432(5) 0.3390(5) 0.0409(12) Uani 1.0 2 d .
C10 C 0.8429(5) 0.2668(5) 0.2948(4) 0.0361(11) Uani 1.0 2 d .
C11 C 0.8629(6) 0.3046(5) 0.1842(5) 0.0416(12) Uani 1.0 2 d .
C12 C 0.8291(6) 0.4225(5) 0.1164(5) 0.0411(12) Uani 1.0 2 d .
C13 C 0.4632(6) 0.8225(5) -0.0846(5) 0.0458(14) Uani 1.0 2 d .
C14 C 0.4165(6) 0.9520(5) -0.1309(5) 0.0508(15) Uani 1.0 2 d .
C15 C 0.2739(7) 0.9894(6) -0.1919(6) 0.0604(17) Uani 1.0 2 d .
C16 C 0.1419(6) 0.9476(5) -0.1155(6) 0.0541(15) Uani 1.0 2 d .
C17 C 0.5448(6) 1.0091(5) -0.1959(5) 0.0404(12) Uani 1.0 2 d .
C18 C 0.5840(7) 1.0971(5) -0.1777(5) 0.0473(13) Uani 1.0 2 d .
C19 C 0.7031(7) 1.1500(5) -0.2311(5) 0.0481(14) Uani 1.0 2 d .
C20 C 0.7848(6) 1.1145(5) -0.3034(5) 0.0415(12) Uani 1.0 2 d .
C21 C 0.7494(6) 1.0271(5) -0.3231(5) 0.0428(12) Uani 1.0 2 d .
C22 C 0.6299(6) 0.9751(5) -0.2686(5) 0.0421(12) Uani 1.0 2 d .
C23 C 0.2370(5) 0.3740(5) 0.2085(4) 0.0377(11) Uani 1.0 2 d .
C24 C 0.2933(5) 0.2863(4) 0.3175(4) 0.0317(10) Uani 1.0 2 d .
C25 C 0.2044(6) 0.2213(5) 0.4045(5) 0.0413(12) Uani 1.0 2 d .
C26 C 0.2998(6) 0.1414(5) 0.4918(4) 0.0398(12) Uani 1.0 2 d .
C27 C 0.4458(6) 0.1568(5) 0.4602(4) 0.0396(11) Uani 1.0 2 d .
C28 C 0.4446(5) 0.2443(4) 0.3526(4) 0.0357(11) Uani 1.0 2 d .
C29 C 0.2285(7) 0.4724(5) 0.4269(5) 0.0481(14) Uani 1.0 2 d .
C30 C 0.1890(7) 0.3897(6) 0.5313(6) 0.0593(18) Uani 1.0 2 d .
C31 C 0.3248(9) 0.3303(6) 0.5895(5) 0.0625(18) Uani 1.0 2 d .
C32 C 0.4406(8) 0.3735(6) 0.5224(6) 0.0609(17) Uani 1.0 2 d .
C33 C 0.3823(7) 0.4601(5) 0.4237(6) 0.0522(15) Uani 1.0 2 d .
H1 H 0.5264 0.4285 0.1315 0.0457 Uiso 1.0 2 calc R
H5A H 0.9324 0.6574 0.0234 0.0571 Uiso 1.0 2 calc R
H5B H 0.8051 0.7686 -0.0245 0.0571 Uiso 1.0 2 calc R
H6A H 0.7974 0.7914 0.1335 0.0697 Uiso 1.0 2 calc R
H6B H 0.9672 0.7799 0.0950 0.0697 Uiso 1.0 2 calc R
H6C H 0.9090 0.6723 0.1917 0.0697 Uiso 1.0 2 calc R
H8 H 0.7250 0.5124 0.3014 0.0483 Uiso 1.0 2 calc R
H9 H 0.7852 0.3165 0.4152 0.0491 Uiso 1.0 2 calc R
H11 H 0.8991 0.2511 0.1547 0.0499 Uiso 1.0 2 calc R
H12 H 0.8438 0.4495 0.0406 0.0493 Uiso 1.0 2 calc R
H14 H 0.3975 0.9726 -0.0686 0.0610 Uiso 1.0 2 calc R
H15A H 0.2838 0.9582 -0.2462 0.0725 Uiso 1.0 2 calc R
H15B H 0.2537 1.0745 -0.2308 0.0725 Uiso 1.0 2 calc R
H16A H 0.1702 0.8661 -0.0657 0.0649 Uiso 1.0 2 calc R
H16B H 0.0563 0.9571 -0.1583 0.0649 Uiso 1.0 2 calc R
H16C H 0.1156 0.9931 -0.0741 0.0649 Uiso 1.0 2 calc R
H18 H 0.5277 1.1211 -0.1278 0.0568 Uiso 1.0 2 calc R
H19 H 0.7284 1.2099 -0.2183 0.0577 Uiso 1.0 2 calc R
H21 H 0.8061 1.0033 -0.3730 0.0514 Uiso 1.0 2 calc R
H22 H 0.6055 0.9149 -0.2812 0.0505 Uiso 1.0 2 calc R
H23A H 0.2541 0.3380 0.1577 0.0453 Uiso 1.0 2 calc R
H23B H 0.1284 0.3976 0.2135 0.0453 Uiso 1.0 2 calc R
H25 H 0.0936 0.2303 0.4046 0.0495 Uiso 1.0 2 calc R
H26 H 0.2674 0.0854 0.5637 0.0477 Uiso 1.0 2 calc R
H27 H 0.5362 0.1134 0.5057 0.0475 Uiso 1.0 2 calc R
H28 H 0.5338 0.2731 0.3093 0.0428 Uiso 1.0 2 calc R
H29 H 0.1586 0.5282 0.3677 0.0577 Uiso 1.0 2 calc R
H30 H 0.0862 0.3775 0.5590 0.0712 Uiso 1.0 2 calc R
H31 H 0.3340 0.2680 0.6651 0.0750 Uiso 1.0 2 calc R
H32 H 0.5484 0.3476 0.5412 0.0731 Uiso 1.0 2 calc R
H33 H 0.4423 0.5056 0.3605 0.0627 Uiso 1.0 2 calc R

loop_
_atom_site_aniso_label
_atom_site_aniso_U_11
_atom_site_aniso_U_22
_atom_site_aniso_U_33
_atom_site_aniso_U_12
_atom_site_aniso_U_13
_atom_site_aniso_U_23
Fe1 0.0383(4) 0.0297(4) 0.0362(4) -0.0087(3) -0.0016(3) -0.0146(3)
Cl1 0.0460(7) 0.0347(7) 0.0578(9) -0.0094(6) -0.0072(6) -0.0116(7)
Cl2 0.0553(9) 0.0515(10) 0.0676(11) -0.0211(7) 0.0008(7) -0.0127(8)
O1 0.053(2) 0.0258(18) 0.046(3) -0.0027(15) 0.0020(17) -0.0137(17)
O2 0.051(2) 0.038(3) 0.040(3) -0.0044(16) -0.0020(17) -0.0062(18)
N1 0.042(3) 0.032(3) 0.042(3) -0.0022(18) 0.0019(18) -0.012(2)
N2 0.041(3) 0.037(3) 0.050(3) -0.0012(19) -0.001(2) -0.014(3)
N3 0.041(3) 0.025(2) 0.038(3) -0.0026(16) -0.0030(17) -0.0105(18)
C1 0.044(3) 0.033(3) 0.036(3) -0.005(2) 0.002(2) -0.014(3)
C2 0.037(3) 0.037(3) 0.038(3) -0.003(2) -0.000(2) -0.015(3)
C3 0.050(3) 0.025(3) 0.046(3) -0.004(2) 0.004(3) -0.012(3)
C4 0.048(3) 0.035(3) 0.032(3) -0.010(3) 0.006(2) -0.013(3)
C5 0.048(3) 0.047(4) 0.055(4) -0.013(3) 0.011(3) -0.028(3)
C6 0.061(4) 0.055(4) 0.069(5) -0.021(3) 0.015(3) -0.034(4)
C7 0.040(3) 0.030(3) 0.039(3) -0.008(2) 0.002(2) -0.012(3)
C8 0.047(3) 0.036(3) 0.037(3) -0.005(3) 0.005(3) -0.017(3)
C9 0.039(3) 0.044(3) 0.037(3) -0.006(3) -0.003(2) -0.015(3)
C10 0.030(3) 0.032(3) 0.042(3) -0.0074(19) -0.0008(19) -0.011(3)
C11 0.037(3) 0.040(3) 0.053(4) -0.003(2) -0.002(3) -0.026(3)
C12 0.041(3) 0.042(3) 0.039(3) -0.004(3) 0.001(2) -0.018(3)
C13 0.038(3) 0.028(3) 0.059(4) -0.002(2) 0.009(3) -0.012(3)
C14 0.048(3) 0.037(3) 0.055(4) -0.001(3) 0.003(3) -0.012(3)
C15 0.060(4) 0.042(4) 0.067(5) -0.005(3) -0.010(3) -0.012(4)
C16 0.047(3) 0.042(4) 0.068(5) -0.005(3) 0.000(3) -0.021(3)
C17 0.042(3) 0.030(3) 0.037(3) 0.004(2) -0.004(2) -0.006(3)
C18 0.061(4) 0.034(3) 0.044(4) -0.002(3) 0.001(3) -0.018(3)
C19 0.065(4) 0.037(3) 0.047(4) -0.013(3) -0.014(3) -0.018(3)
C20 0.042(3) 0.039(3) 0.041(3) -0.005(3) -0.007(3) -0.015(3)
C21 0.053(3) 0.037(3) 0.039(3) -0.005(3) 0.002(3) -0.018(3)
C22 0.054(3) 0.029(3) 0.046(3) -0.009(3) -0.002(3) -0.017(3)
C23 0.034(3) 0.039(3) 0.039(3) -0.009(2) -0.007(2) -0.013(3)
C24 0.032(3) 0.025(3) 0.037(3) -0.0036(17) -0.0070(19) -0.013(2)
C25 0.043(3) 0.043(3) 0.045(3) -0.016(3) 0.000(3) -0.023(3)
C26 0.058(3) 0.026(3) 0.032(3) -0.010(2) -0.002(3) -0.008(2)
C27 0.045(3) 0.037(3) 0.035(3) -0.002(2) -0.012(2) -0.015(3)
C28 0.035(3) 0.029(3) 0.043(3) -0.0017(19) -0.005(2) -0.016(3)
C29 0.067(4) 0.029(3) 0.048(4) -0.002(3) -0.002(3) -0.019(3)
C30 0.065(4) 0.064(5) 0.073(5) -0.025(4) 0.028(4) -0.051(4)
C31 0.119(6) 0.036(4) 0.033(3) -0.009(4) -0.010(4) -0.016(3)
C32 0.065(4) 0.062(5) 0.075(5) -0.010(4) -0.015(4) -0.045(4)
C33 0.068(4) 0.042(4) 0.063(4) -0.025(3) 0.014(3) -0.034(3)

loop_
_atom_type_symbol
_atom_type_description
_atom_type_scat_dispersion_real
_atom_type_scat_dispersion_imag
_atom_type_scat_source
C C 0.0033 0.0016
;
International Tables for Crystallography
(1992, Vol. C, Tables 4.2.6.8 and 6.1.1.4)
;
H H 0.0000 0.0000
;
International Tables for Crystallography
(1992, Vol. C, Table 6.1.1.4)
;
Cl Cl 0.1484 0.1585
;
International Tables for Crystallography
(1992, Vol. C, Tables 4.2.6.8 and 6.1.1.4)
;
Fe Fe 0.3463 0.8444
;
International Tables for Crystallography
(1992, Vol. C, Tables 4.2.6.8 and 6.1.1.4)
;
N N 0.0061 0.0033
;
International Tables for Crystallography
(1992, Vol. C, Tables 4.2.6.8 and 6.1.1.4)
;
O O 0.0106 0.0060
;
International Tables for Crystallography
(1992, Vol. C, Tables 4.2.6.8 and 6.1.1.4)
;

loop_
_geom_angle_atom_site_label_1
_geom_angle_atom_site_label_2
_geom_angle_atom_site_label_3
_geom_angle
_geom_angle_publ_flag
C24 Fe1 C25 40.9(2) yes
C24 Fe1 C26 68.9(2) yes
C24 Fe1 C27 69.1(2) yes
C24 Fe1 C28 41.13(19) yes
C24 Fe1 C29 109.1(3) yes
C24 Fe1 C30 132.9(3) yes
C24 Fe1 C31 173.1(3) yes
C24 Fe1 C32 146.6(3) yes
C24 Fe1 C33 115.5(3) yes
C25 Fe1 C26 40.9(2) yes
C25 Fe1 C27 68.2(3) yes
C25 Fe1 C28 68.3(3) yes
C25 Fe1 C29 117.4(3) yes
C25 Fe1 C30 110.5(3) yes
C25 Fe1 C31 133.8(3) yes
C25 Fe1 C32 171.1(3) yes
C25 Fe1 C33 148.2(3) yes
C26 Fe1 C27 39.9(3) yes
C26 Fe1 C28 67.8(2) yes
C26 Fe1 C29 149.6(3) yes
C26 Fe1 C30 116.9(3) yes
C26 Fe1 C31 109.7(3) yes
C26 Fe1 C32 131.2(3) yes
C26 Fe1 C33 169.7(3) yes
C27 Fe1 C28 40.69(19) yes
C27 Fe1 C29 170.0(3) yes
C27 Fe1 C30 147.0(3) yes
C27 Fe1 C31 114.5(3) yes
C27 Fe1 C32 108.1(3) yes
C27 Fe1 C33 131.5(3) yes
C28 Fe1 C29 131.7(2) yes
C28 Fe1 C30 172.0(2) yes
C28 Fe1 C31 145.3(3) yes
C28 Fe1 C32 114.6(3) yes
C28 Fe1 C33 108.9(3) yes
C29 Fe1 C30 41.1(3) yes
C29 Fe1 C31 68.4(3) yes
C29 Fe1 C32 67.6(3) yes
C29 Fe1 C33 39.6(3) yes
C30 Fe1 C31 41.1(3) yes
C30 Fe1 C32 67.8(3) yes
C30 Fe1 C33 67.6(3) yes
C31 Fe1 C32 39.4(3) yes
C31 Fe1 C33 67.1(3) yes
C32 Fe1 C33 40.2(3) yes
C3 O1 C13 116.9(6) yes
N2 N1 C2 108.2(5) yes
N1 N2 N3 107.0(4) yes
N2 N3 C1 111.2(5) yes
N2 N3 C23 119.5(4) yes
C1 N3 C23 129.2(5) yes
N3 C1 C2 105.0(5) yes
N1 C2 C1 108.6(5) yes
N1 C2 C3 119.5(5) yes
C1 C2 C3 131.9(5) yes
O1 C3 C2 114.0(4) yes
O1 C3 C4 117.9(5) yes
C2 C3 C4 128.0(5) yes
C3 C4 C5 122.8(5) yes
C3 C4 C7 119.2(5) yes
C5 C4 C7 117.8(5) yes
C4 C5 C6 112.3(5) yes
C4 C7 C8 121.8(6) yes
C4 C7 C12 119.6(5) yes
C8 C7 C12 118.5(5) yes
C7 C8 C9 121.5(6) yes
C8 C9 C10 119.1(6) yes
Cl1 C10 C9 119.9(4) yes
Cl1 C10 C11 118.8(5) yes
C9 C10 C11 121.2(5) yes
C10 C11 C12 119.1(6) yes
C7 C12 C11 120.5(6) yes
O1 C13 O2 123.1(5) yes
O1 C13 C14 109.2(6) yes
O2 C13 C14 127.6(6) yes
C13 C14 C15 110.7(6) yes
C13 C14 C17 109.1(5) yes
C15 C14 C17 114.7(5) yes
C14 C15 C16 111.6(5) yes
C14 C17 C18 118.2(6) yes
C14 C17 C22 123.6(6) yes
C18 C17 C22 118.1(5) yes
C17 C18 C19 121.3(6) yes
C18 C19 C20 119.1(7) yes
Cl2 C20 C19 119.9(6) yes
Cl2 C20 C21 118.9(5) yes
C19 C20 C21 121.2(5) yes
C20 C21 C22 118.8(6) yes
C17 C22 C21 121.6(7) yes
N3 C23 C24 113.8(5) yes
Fe1 C24 C23 129.4(5) yes
Fe1 C24 C25 69.5(4) yes
Fe1 C24 C28 69.7(4) yes
C23 C24 C25 125.4(4) yes
C23 C24 C28 127.9(4) yes
C25 C24 C28 106.6(4) yes
Fe1 C25 C24 69.7(4) yes
Fe1 C25 C26 70.2(4) yes
C24 C25 C26 108.5(5) yes
Fe1 C26 C25 68.9(4) yes
Fe1 C26 C27 69.7(4) yes
C25 C26 C27 108.1(4) yes
Fe1 C27 C26 70.4(4) yes
Fe1 C27 C28 69.7(3) yes
C26 C27 C28 108.5(4) yes
Fe1 C28 C24 69.2(4) yes
Fe1 C28 C27 69.6(4) yes
C24 C28 C27 108.3(4) yes
Fe1 C29 C30 68.8(4) yes
Fe1 C29 C33 69.6(4) yes
C30 C29 C33 106.9(5) yes
Fe1 C30 C29 70.1(4) yes
Fe1 C30 C31 69.8(5) yes
C29 C30 C31 106.9(6) yes
Fe1 C31 C30 69.1(5) yes
Fe1 C31 C32 69.9(5) yes
C30 C31 C32 107.9(5) yes
Fe1 C32 C31 70.7(5) yes
Fe1 C32 C33 69.9(5) yes
C31 C32 C33 108.7(6) yes
Fe1 C33 C29 70.8(4) yes
Fe1 C33 C32 69.9(5) yes
C29 C33 C32 109.5(6) yes
N3 C1 H1 127.470 no
C2 C1 H1 127.488 no
C4 C5 H5A 109.150 no
C4 C5 H5B 109.139 no
C6 C5 H5A 109.137 no
C6 C5 H5B 109.138 no
H5A C5 H5B 107.865 no
C5 C6 H6A 109.482 no
C5 C6 H6B 109.475 no
C5 C6 H6C 109.475 no
H6A C6 H6B 109.468 no
H6A C6 H6C 109.465 no
H6B C6 H6C 109.463 no
C7 C8 H8 119.235 no
C9 C8 H8 119.234 no
C8 C9 H9 120.424 no
C10 C9 H9 120.434 no
C10 C11 H11 120.464 no
C12 C11 H11 120.470 no
C7 C12 H12 119.769 no
C11 C12 H12 119.773 no
C13 C14 H14 107.353 no
C15 C14 H14 107.345 no
C17 C14 H14 107.350 no
C14 C15 H15A 109.314 no
C14 C15 H15B 109.312 no
C16 C15 H15A 109.310 no
C16 C15 H15B 109.307 no
H15A C15 H15B 107.965 no
C15 C16 H16A 109.470 no
C15 C16 H16B 109.468 no
C15 C16 H16C 109.470 no
H16A C16 H16B 109.477 no
H16A C16 H16C 109.476 no
H16B C16 H16C 109.467 no
C17 C18 H18 119.381 no
C19 C18 H18 119.367 no
C18 C19 H19 120.463 no
C20 C19 H19 120.455 no
C20 C21 H21 120.616 no
C22 C21 H21 120.614 no
C17 C22 H22 119.220 no
C21 C22 H22 119.223 no
N3 C23 H23A 108.796 no
N3 C23 H23B 108.805 no
C24 C23 H23A 108.801 no
C24 C23 H23B 108.802 no
H23A C23 H23B 107.663 no
Fe1 C25 H25 125.749 no
C24 C25 H25 125.751 no
C26 C25 H25 125.742 no
Fe1 C26 H26 125.927 no
C25 C26 H26 125.937 no
C27 C26 H26 125.932 no
Fe1 C27 H27 125.766 no
C26 C27 H27 125.772 no
C28 C27 H27 125.774 no
Fe1 C28 H28 125.832 no
C24 C28 H28 125.839 no
C27 C28 H28 125.831 no
Fe1 C29 H29 126.533 no
C30 C29 H29 126.531 no
C33 C29 H29 126.533 no
Fe1 C30 H30 126.541 no
C29 C30 H30 126.545 no
C31 C30 H30 126.549 no
Fe1 C31 H31 126.036 no
C30 C31 H31 126.034 no
C32 C31 H31 126.027 no
Fe1 C32 H32 125.632 no
C31 C32 H32 125.640 no
C33 C32 H32 125.631 no
Fe1 C33 H33 125.242 no
C29 C33 H33 125.247 no
C32 C33 H33 125.246 no

loop_
_geom_bond_atom_site_label_1
_geom_bond_atom_site_label_2
_geom_bond_distance
_geom_bond_publ_flag
Fe1 C24 2.037(7) yes
Fe1 C25 2.034(7) yes
Fe1 C26 2.051(6) yes
Fe1 C27 2.042(6) yes
Fe1 C28 2.043(6) yes
Fe1 C29 2.055(6) yes
Fe1 C30 2.038(8) yes
Fe1 C31 2.048(8) yes
Fe1 C32 2.038(10) yes
Fe1 C33 2.039(8) yes
Cl1 C10 1.743(5) yes
Cl2 C20 1.739(6) yes
O1 C3 1.407(6) yes
O1 C13 1.354(8) yes
O2 C13 1.207(10) yes
N1 N2 1.330(7) yes
N1 C2 1.376(7) yes
N2 N3 1.360(7) yes
N3 C1 1.341(7) yes
N3 C23 1.464(7) yes
C1 C2 1.375(9) yes
C2 C3 1.472(8) yes
C3 C4 1.336(8) yes
C4 C5 1.508(9) yes
C4 C7 1.485(7) yes
C5 C6 1.507(12) yes
C7 C8 1.388(8) yes
C7 C12 1.399(10) yes
C8 C9 1.386(7) yes
C9 C10 1.376(10) yes
C10 C11 1.386(8) yes
C11 C12 1.399(7) yes
C13 C14 1.514(8) yes
C14 C15 1.499(9) yes
C14 C17 1.519(8) yes
C15 C16 1.547(9) yes
C17 C18 1.399(10) yes
C17 C22 1.389(9) yes
C18 C19 1.384(8) yes
C19 C20 1.382(10) yes
C20 C21 1.389(10) yes
C21 C22 1.385(8) yes
C23 C24 1.495(7) yes
C24 C25 1.422(7) yes
C24 C28 1.433(7) yes
C25 C26 1.428(7) yes
C26 C27 1.395(8) yes
C27 C28 1.420(7) yes
C29 C30 1.436(8) yes
C29 C33 1.387(9) yes
C30 C31 1.435(10) yes
C31 C32 1.377(10) yes
C32 C33 1.401(9) yes
C1 H1 0.950 no
C5 H5A 0.990 no
C5 H5B 0.990 no
C6 H6A 0.980 no
C6 H6B 0.980 no
C6 H6C 0.980 no
C8 H8 0.950 no
C9 H9 0.950 no
C11 H11 0.950 no
C12 H12 0.950 no
C14 H14 1.000 no
C15 H15A 0.990 no
C15 H15B 0.990 no
C16 H16A 0.980 no
C16 H16B 0.980 no
C16 H16C 0.980 no
C18 H18 0.950 no
C19 H19 0.950 no
C21 H21 0.950 no
C22 H22 0.950 no
C23 H23A 0.990 no
C23 H23B 0.990 no
C25 H25 1.000 no
C26 H26 1.000 no
C27 H27 1.000 no
C28 H28 1.000 no
C29 H29 1.000 no
C30 H30 1.000 no
C31 H31 1.000 no
C32 H32 1.000 no
C33 H33 1.000 no

loop_
_geom_torsion_atom_site_label_1
_geom_torsion_atom_site_label_2
_geom_torsion_atom_site_label_3
_geom_torsion_atom_site_label_4
_geom_torsion
_geom_torsion_publ_flag
C24 Fe1 C25 C24 -0.00(18) no
C24 Fe1 C25 C26 119.6(4) no
C25 Fe1 C24 C23 119.5(5) no
C25 Fe1 C24 C25 -0.0(2) no
C25 Fe1 C24 C28 -117.6(4) no
C24 Fe1 C26 C25 -37.59(19) no
C24 Fe1 C26 C27 82.2(3) no
C26 Fe1 C24 C23 157.1(4) no
C26 Fe1 C24 C25 37.62(19) no
C26 Fe1 C24 C28 -80.0(3) no
C24 Fe1 C27 C26 -81.8(3) no
C24 Fe1 C27 C28 37.6(2) no
C27 Fe1 C24 C23 -160.1(4) no
C27 Fe1 C24 C25 80.5(3) no
C27 Fe1 C24 C28 -37.18(19) no
C24 Fe1 C28 C24 0.00(19) no
C24 Fe1 C28 C27 -120.0(4) no
C28 Fe1 C24 C23 -122.9(5) no
C28 Fe1 C24 C25 117.6(3) no
C28 Fe1 C24 C28 -0.0(2) no
C24 Fe1 C29 C30 134.2(3) no
C24 Fe1 C29 C33 -107.2(3) no
C29 Fe1 C24 C23 9.5(4) no
C29 Fe1 C24 C25 -110.0(3) no
C29 Fe1 C24 C28 132.3(3) no
C24 Fe1 C30 C29 -67.4(5) no
C24 Fe1 C30 C31 175.04(19) no
C30 Fe1 C24 C23 49.4(5) no
C30 Fe1 C24 C25 -70.0(4) no
C30 Fe1 C24 C28 172.3(3) no
C24 Fe1 C32 C31 173.9(3) no
C24 Fe1 C32 C33 54.5(5) no
C32 Fe1 C24 C23 -68.6(6) no
C32 Fe1 C24 C25 171.9(4) no
C32 Fe1 C24 C28 54.3(5) no
C24 Fe1 C33 C29 89.6(3) no
C24 Fe1 C33 C32 -150.2(2) no
C33 Fe1 C24 C23 -33.0(4) no
C33 Fe1 C24 C25 -152.5(2) no
C33 Fe1 C24 C28 89.9(3) no
C25 Fe1 C26 C25 0.0(3) no
C25 Fe1 C26 C27 119.8(4) no
C26 Fe1 C25 C24 -119.6(4) no
C26 Fe1 C25 C26 -0.0(3) no
C25 Fe1 C27 C26 -37.7(3) no
C25 Fe1 C27 C28 81.6(3) no
C27 Fe1 C25 C24 -82.8(3) no
C27 Fe1 C25 C26 36.8(2) no
C25 Fe1 C28 C24 38.62(19) no
C25 Fe1 C28 C27 -81.4(3) no
C28 Fe1 C25 C24 -38.84(18) no
C28 Fe1 C25 C26 80.7(3) no
C25 Fe1 C29 C30 90.4(3) no
C25 Fe1 C29 C33 -151.1(3) no
C29 Fe1 C25 C24 88.1(3) no
C29 Fe1 C25 C26 -152.3(3) no
C25 Fe1 C30 C29 -108.5(3) no
C25 Fe1 C30 C31 134.0(3) no
C30 Fe1 C25 C24 132.6(3) no
C30 Fe1 C25 C26 -107.8(3) no
C25 Fe1 C31 C30 -68.9(4) no
C25 Fe1 C31 C32 171.7(2) no
C31 Fe1 C25 C24 173.6(3) no
C31 Fe1 C25 C26 -66.9(4) no
C25 Fe1 C33 C29 54.6(6) no
C25 Fe1 C33 C32 174.8(4) no
C33 Fe1 C25 C24 52.3(6) no
C33 Fe1 C25 C26 171.9(4) no
C26 Fe1 C27 C26 0.0(3) no
C26 Fe1 C27 C28 119.3(5) no
C27 Fe1 C26 C25 -119.8(4) no
C27 Fe1 C26 C27 -0.0(3) no
C26 Fe1 C28 C24 82.9(3) no
C26 Fe1 C28 C27 -37.1(3) no
C28 Fe1 C26 C25 -82.0(3) no
C28 Fe1 C26 C27 37.9(3) no
C26 Fe1 C29 C30 53.5(6) no
C26 Fe1 C29 C33 172.0(4) no
C29 Fe1 C26 C25 54.6(6) no
C29 Fe1 C26 C27 174.4(4) no
C26 Fe1 C30 C29 -152.9(3) no
C26 Fe1 C30 C31 89.6(4) no
C30 Fe1 C26 C25 90.9(3) no
C30 Fe1 C26 C27 -149.3(3) no
C26 Fe1 C31 C30 -108.7(3) no
C26 Fe1 C31 C32 131.9(3) no
C31 Fe1 C26 C25 135.1(3) no
C31 Fe1 C26 C27 -105.0(3) no
C26 Fe1 C32 C31 -68.8(4) no
C26 Fe1 C32 C33 171.9(3) no
C32 Fe1 C26 C25 174.1(3) no
C32 Fe1 C26 C27 -66.1(4) no
C27 Fe1 C28 C24 120.0(4) no
C27 Fe1 C28 C27 -0.0(3) no
C28 Fe1 C27 C26 -119.3(5) no
C28 Fe1 C27 C28 -0.0(3) no
C27 Fe1 C30 C29 170.2(4) no
C27 Fe1 C30 C31 52.7(7) no
C30 Fe1 C27 C26 56.7(6) no
C30 Fe1 C27 C28 176.1(5) no
C27 Fe1 C31 C30 -151.6(3) no
C27 Fe1 C31 C32 89.0(3) no
C31 Fe1 C27 C26 91.8(4) no
C31 Fe1 C27 C28 -148.9(3) no
C27 Fe1 C32 C31 -106.8(3) no
C27 Fe1 C32 C33 133.8(3) no
C32 Fe1 C27 C26 133.7(3) no
C32 Fe1 C27 C28 -107.0(3) no
C27 Fe1 C33 C29 173.5(3) no
C27 Fe1 C33 C32 -66.2(4) no
C33 Fe1 C27 C26 172.1(3) no
C33 Fe1 C27 C28 -68.6(4) no
C28 Fe1 C29 C30 174.9(3) no
C28 Fe1 C29 C33 -66.6(4) no
C29 Fe1 C28 C24 -69.3(4) no
C29 Fe1 C28 C27 170.7(3) no
C28 Fe1 C31 C30 172.1(3) no
C28 Fe1 C31 C32 52.7(5) no
C31 Fe1 C28 C24 175.8(4) no
C31 Fe1 C28 C27 55.8(5) no
C28 Fe1 C32 C31 -150.1(2) no
C28 Fe1 C32 C33 90.5(3) no
C32 Fe1 C28 C24 -150.5(3) no
C32 Fe1 C28 C27 89.5(3) no
C28 Fe1 C33 C29 133.6(3) no
C28 Fe1 C33 C32 -106.1(3) no
C33 Fe1 C28 C24 -107.5(3) no
C33 Fe1 C28 C27 132.5(3) no
C29 Fe1 C30 C29 0.0(3) no
C29 Fe1 C30 C31 -117.5(6) no
C30 Fe1 C29 C30 0.0(4) no
C30 Fe1 C29 C33 118.5(6) no
C29 Fe1 C31 C30 38.8(3) no
C29 Fe1 C31 C32 -80.6(3) no
C31 Fe1 C29 C30 -38.8(3) no
C31 Fe1 C29 C33 79.7(4) no
C29 Fe1 C32 C31 82.8(3) no
C29 Fe1 C32 C33 -36.6(3) no
C32 Fe1 C29 C30 -81.5(4) no
C32 Fe1 C29 C33 37.1(3) no
C29 Fe1 C33 C29 -0.0(3) no
C29 Fe1 C33 C32 120.3(5) no
C33 Fe1 C29 C30 -118.5(5) no
C33 Fe1 C29 C33 -0.0(4) no
C30 Fe1 C31 C30 -0.0(3) no
C30 Fe1 C31 C32 -119.4(5) no
C31 Fe1 C30 C29 117.5(6) no
C31 Fe1 C30 C31 0.0(3) no
C30 Fe1 C32 C31 38.2(3) no
C30 Fe1 C32 C33 -81.1(3) no
C32 Fe1 C30 C29 80.9(4) no
C32 Fe1 C30 C31 -36.7(3) no
C30 Fe1 C33 C29 -38.6(3) no
C30 Fe1 C33 C32 81.6(4) no
C33 Fe1 C30 C29 37.3(3) no
C33 Fe1 C30 C31 -80.2(4) no
C31 Fe1 C32 C31 0.0(3) no
C31 Fe1 C32 C33 -119.3(5) no
C32 Fe1 C31 C30 119.4(5) no
C32 Fe1 C31 C32 0.0(3) no
C31 Fe1 C33 C29 -83.3(4) no
C31 Fe1 C33 C32 36.9(3) no
C33 Fe1 C31 C30 81.8(3) no
C33 Fe1 C31 C32 -37.6(3) no
C32 Fe1 C33 C29 -120.3(6) no
C32 Fe1 C33 C32 0.0(4) no
C33 Fe1 C32 C31 119.3(5) no
C33 Fe1 C32 C33 0.0(3) no
C3 O1 C13 O2 -6.7(7) no
C3 O1 C13 C14 176.6(4) no
C13 O1 C3 C2 -63.4(6) no
C13 O1 C3 C4 120.5(6) no
N2 N1 C2 C1 0.3(6) no
N2 N1 C2 C3 -178.8(5) no
C2 N1 N2 N3 0.1(6) no
N1 N2 N3 C1 -0.6(6) no
N1 N2 N3 C23 176.8(4) no
N2 N3 C1 C2 0.8(6) no
N2 N3 C23 C24 -110.7(5) no
C1 N3 C23 C24 66.2(8) no
C23 N3 C1 C2 -176.3(5) no
N3 C1 C2 N1 -0.7(6) no
N3 C1 C2 C3 178.4(5) no
N1 C2 C3 O1 -23.2(8) no
N1 C2 C3 C4 152.5(6) no
C1 C2 C3 O1 157.8(6) no
C1 C2 C3 C4 -26.5(11) no
O1 C3 C4 C5 -4.0(9) no
O1 C3 C4 C7 171.0(5) no
C2 C3 C4 C5 -179.6(6) no
C2 C3 C4 C7 -4.5(11) no
C3 C4 C5 C6 94.6(7) no
C3 C4 C7 C8 -76.2(8) no
C3 C4 C7 C12 100.7(7) no
C5 C4 C7 C8 99.1(6) no
C5 C4 C7 C12 -84.1(7) no
C7 C4 C5 C6 -80.4(7) no
C4 C7 C8 C9 175.0(5) no
C4 C7 C12 C11 -174.3(5) no
C8 C7 C12 C11 2.7(8) no
C12 C7 C8 C9 -1.9(8) no
C7 C8 C9 C10 -0.8(8) no
C8 C9 C10 Cl1 -175.5(4) no
C8 C9 C10 C11 2.7(8) no
Cl1 C10 C11 C12 176.3(4) no
C9 C10 C11 C12 -1.9(8) no
C10 C11 C12 C7 -0.9(8) no
O1 C13 C14 C15 -148.1(4) no
O1 C13 C14 C17 84.8(6) no
O2 C13 C14 C15 35.4(8) no
O2 C13 C14 C17 -91.7(7) no
C13 C14 C15 C16 67.8(7) no
C13 C14 C17 C18 -131.9(5) no
C13 C14 C17 C22 44.9(7) no
C15 C14 C17 C18 103.3(7) no
C15 C14 C17 C22 -79.9(7) no
C17 C14 C15 C16 -168.3(6) no
C14 C17 C18 C19 177.6(4) no
C14 C17 C22 C21 -177.6(4) no
C18 C17 C22 C21 -0.7(7) no
C22 C17 C18 C19 0.6(7) no
C17 C18 C19 C20 -0.2(7) no
C18 C19 C20 Cl2 -179.3(4) no
C18 C19 C20 C21 -0.0(7) no
Cl2 C20 C21 C22 179.2(3) no
C19 C20 C21 C22 -0.1(7) no
C20 C21 C22 C17 0.5(7) no
N3 C23 C24 Fe1 48.0(6) no
N3 C23 C24 C25 139.5(5) no
N3 C23 C24 C28 -46.0(8) no
Fe1 C24 C25 Fe1 -0.000(19) no
Fe1 C24 C25 C26 -59.6(4) no
Fe1 C24 C28 Fe1 -0.00(2) no
Fe1 C24 C28 C27 58.8(4) no
C23 C24 C25 Fe1 -124.5(7) no
C23 C24 C25 C26 175.9(6) no
C23 C24 C28 Fe1 124.8(7) no
C23 C24 C28 C27 -176.5(6) no
C25 C24 C28 Fe1 -60.0(5) no
C25 C24 C28 C27 -1.2(7) no
C28 C24 C25 Fe1 60.1(5) no
C28 C24 C25 C26 0.5(7) no
Fe1 C25 C26 Fe1 -0.00(3) no
Fe1 C25 C26 C27 -58.9(4) no
C24 C25 C26 Fe1 59.3(5) no
C24 C25 C26 C27 0.4(8) no
Fe1 C26 C27 Fe1 -0.00(3) no
Fe1 C26 C27 C28 -59.6(4) no
C25 C26 C27 Fe1 58.4(5) no
C25 C26 C27 C28 -1.2(8) no
Fe1 C27 C28 Fe1 -0.00(5) no
Fe1 C27 C28 C24 -58.5(4) no
C26 C27 C28 Fe1 60.0(5) no
C26 C27 C28 C24 1.5(8) no
Fe1 C29 C30 Fe1 0.00(6) no
Fe1 C29 C30 C31 60.5(5) no
Fe1 C29 C33 Fe1 -0.00(3) no
Fe1 C29 C33 C32 -59.4(5) no
C30 C29 C33 Fe1 58.9(6) no
C30 C29 C33 C32 -0.5(9) no
C33 C29 C30 Fe1 -59.4(6) no
C33 C29 C30 C31 1.1(9) no
Fe1 C30 C31 Fe1 -0.00(5) no
Fe1 C30 C31 C32 59.3(5) no
C29 C30 C31 Fe1 -60.6(6) no
C29 C30 C31 C32 -1.3(9) no
Fe1 C31 C32 Fe1 -0.00(6) no
Fe1 C31 C32 C33 59.8(6) no
C30 C31 C32 Fe1 -58.8(6) no
C30 C31 C32 C33 1.0(10) no
Fe1 C32 C33 Fe1 0.00(3) no
Fe1 C32 C33 C29 59.9(5) no
C31 C32 C33 Fe1 -60.3(7) no
C31 C32 C33 C29 -0.4(10) no
